data_2014248
loop_
_publ_author_name
'Mariyatra, M. Baby'
'Panchanatheswaran, Krishnaswamy '
'Low, John N.'
'Glidewell, Christopher'

_publ_section_title
;
 Orthorhombic and monoclinic polymorphs of
 1,3,5-triphenylperhydro-1,3,5-triazine-2,4,6-trione at 120K: chains
 and sheets formed by C---H&#x00B7;&#x00B7;&#x00B7;\p(arene) hydrogen
 bonds
;
_journal_issue 9
_journal_name_full 'Acta Crystallographica Section C'
_journal_page_first o682
_journal_page_last o685
_journal_paper_doi 10.1107/S0108270104017342
_journal_volume 60
_journal_year 2004
_chemical_formula_iupac 'C21 H15 N3 O3'
_chemical_formula_moiety 'C21 H15 N3 O3'
_chemical_formula_sum 'C21 H15 N3 O3'
_chemical_formula_weight 357.36
_chemical_name_systematic
;
1,3,5-triphenylperhydro-1,3,5-triazine-2,4,6-trione, monoclinic polymorph
;
_space_group_IT_number 15
_symmetry_cell_setting monoclinic
_symmetry_space_group_name_Hall '-C 2yc'
_symmetry_space_group_name_H-M 'C 1 2/c 1'
_atom_sites_solution_hydrogens geom
_atom_sites_solution_primary direct
_atom_sites_solution_secondary difmap
_cell_angle_alpha 90.00
_cell_angle_beta 126.035(2)
_cell_angle_gamma 90.00
_cell_formula_units_Z 4
_cell_length_a 15.6526(3)
_cell_length_b 13.6819(3)
_cell_length_c 9.6454(2)
_cell_measurement_reflns_used 1927
_cell_measurement_temperature 120(2)
_cell_measurement_theta_max 27.50
_cell_measurement_theta_min 3.22
_cell_volume 1670.39(7)
_computing_cell_refinement 'DENZO and COLLECT (Otwinowski & Minor, 1997)'
_computing_data_collection 'COLLECT (Nonius, 1998)'
_computing_data_reduction 'DENZO and COLLECT'
_computing_molecular_graphics 'PLATON (Spek, 2003)'
_computing_publication_material 'SHELXL97 and PRPKAPPA (Ferguson, 1999)'
_computing_structure_refinement 'OSCAIL and SHELXL97 (Sheldrick, 1997)'
_computing_structure_solution 'OSCAIL (McArdle, 2003) and SHELXS97 (Sheldrick, 1997)'
_diffrn_ambient_temperature 120(2)
_diffrn_detector_area_resol_mean 9.091
_diffrn_measured_fraction_theta_full 0.997
_diffrn_measured_fraction_theta_max 0.997
_diffrn_measurement_device_type 'Nonius KappaCCD area-detector'
_diffrn_measurement_method '\f and \w'
_diffrn_radiation_monochromator graphite
_diffrn_radiation_source 'Bruker-Nonius FR591 rotating anode'
_diffrn_radiation_type 'Mo K\a'
_diffrn_radiation_wavelength 0.71073
_diffrn_reflns_av_R_equivalents 0.0307
_diffrn_reflns_av_sigmaI/netI 0.0207
_diffrn_reflns_limit_h_max 20
_diffrn_reflns_limit_h_min -20
_diffrn_reflns_limit_k_max 17
_diffrn_reflns_limit_k_min -17
_diffrn_reflns_limit_l_max 12
_diffrn_reflns_limit_l_min -11
_diffrn_reflns_number 13735
_diffrn_reflns_theta_full 27.50
_diffrn_reflns_theta_max 27.50
_diffrn_reflns_theta_min 3.22
_diffrn_standards_decay_% 0
_exptl_absorpt_coefficient_mu 0.098
_exptl_absorpt_correction_T_max 0.988
_exptl_absorpt_correction_T_min 0.945
_exptl_absorpt_correction_type multi-scan
_exptl_absorpt_process_details '(SADABS; Sheldrick, 2003)'
_exptl_crystal_colour yellow
_exptl_crystal_density_diffrn 1.421
_exptl_crystal_density_meas ?
_exptl_crystal_density_method 'not measured'
_exptl_crystal_description block
_exptl_crystal_F_000 744
_exptl_crystal_size_max 0.50
_exptl_crystal_size_mid 0.40
_exptl_crystal_size_min 0.12
_refine_diff_density_max 0.598
_refine_diff_density_min -0.433
_refine_ls_extinction_coef 0.034(3)
_refine_ls_extinction_expression Fc^*^=kFc[1+0.001xFc^2^\l^3^/sin(2\q)]^-1/4^
_refine_ls_extinction_method 'SHELXL97 (Sheldrick, 1997)'
_refine_ls_goodness_of_fit_ref 1.173
_refine_ls_hydrogen_treatment constr
_refine_ls_matrix_type full
_refine_ls_number_parameters 126
_refine_ls_number_reflns 1927
_refine_ls_number_restraints 0
_refine_ls_restrained_S_all 1.173
_refine_ls_R_factor_all 0.0584
_refine_ls_R_factor_gt 0.0495
_refine_ls_shift/su_max 0.000
_refine_ls_shift/su_mean 0.000
_refine_ls_structure_factor_coef Fsqd
_refine_ls_weighting_details 'w = 1/[\s^2^(Fo^2^)+(0.073P)^2^+0.412P] where P=(Fo^2^+2Fc^2^)/3'
_refine_ls_weighting_scheme calc
_refine_ls_wR_factor_gt 0.1175
_refine_ls_wR_factor_ref 0.1236
_reflns_number_gt 1620
_reflns_number_total 1927
_reflns_threshold_expression I>2\s(I)
_cod_data_source_file sk1750.cif
_cod_data_source_block II
_cod_depositor_comments
;
The following automatic conversions were performed:

'_exptl_crystal_density_meas' value 'not measured' was changed to '?'
- the value is perceived as not measured.

Automatic conversion script
Id: cif_fix_values 3008 2015-01-20 13:52:24Z robertas 
;
_cod_original_sg_symbol_H-M 'C 2/c'
_cod_database_code 2014248
_cod_database_fobs_code 2014248

loop_
_symmetry_equiv_pos_as_xyz
'x, y, z'
'-x, y, -z+1/2'
'x+1/2, y+1/2, z'
'-x+1/2, y+1/2, -z+1/2'
'-x, -y, -z'
'x, -y, z-1/2'
'-x+1/2, -y+1/2, -z'
'x+1/2, -y+1/2, z-1/2'

loop_
_atom_site_label
_atom_site_fract_x
_atom_site_fract_y
_atom_site_fract_z
_atom_site_U_iso_or_equiv
_atom_site_adp_type
_atom_site_calc_flag
_atom_site_refinement_flags
_atom_site_occupancy
_atom_site_disorder_assembly
_atom_site_disorder_group
_atom_site_type_symbol
O2 0.66010(7) 0.63216(7) 0.51159(11) 0.0261(3) Uani d . 1 . . O
O4 0.5000 0.34468(9) 0.2500 0.0267(3) Uani d S 1 . . O
N1 0.5000 0.63634(10) 0.2500 0.0182(3) Uani d S 1 . . N
N3 0.58646(7) 0.48741(7) 0.37623(12) 0.0179(3) Uani d . 1 . . N
C2 0.58763(9) 0.58898(9) 0.38977(14) 0.0182(3) Uani d . 1 . . C
C4 0.5000 0.43267(12) 0.2500 0.0184(4) Uani d S 1 . . C
C11 0.5000 0.74266(12) 0.2500 0.0191(4) Uani d S 1 . . C
C12 0.56906(10) 0.79229(9) 0.22977(16) 0.0237(3) Uani d . 1 . . C
C13 0.56885(10) 0.89359(10) 0.23030(18) 0.0280(3) Uani d . 1 . . C
C14 0.5000 0.94402(14) 0.2500 0.0284(4) Uani d S 1 . . C
C31 0.68035(9) 0.43351(8) 0.50611(15) 0.0178(3) Uani d . 1 . . C
C32 0.70066(10) 0.41796(9) 0.66448(16) 0.0222(3) Uani d . 1 . . C
C33 0.78925(11) 0.36537(10) 0.78823(17) 0.0263(3) Uani d . 1 . . C
C34 0.85598(10) 0.32776(10) 0.75138(16) 0.0255(3) Uani d . 1 . . C
C35 0.83488(10) 0.34338(9) 0.59244(17) 0.0241(3) Uani d . 1 . . C
C36 0.74678(10) 0.39654(9) 0.46805(16) 0.0212(3) Uani d . 1 . . C
H12 0.6160 0.7574 0.2157 0.028 Uiso calc R 1 . . H
H13 0.6161 0.9285 0.2171 0.034 Uiso calc R 1 . . H
H14 0.5000 1.0135 0.2500 0.034 Uiso calc SR 1 . . H
H32 0.6541 0.4432 0.6884 0.027 Uiso calc R 1 . . H
H33 0.8042 0.3551 0.8979 0.032 Uiso calc R 1 . . H
H24 0.9164 0.2911 0.8356 0.031 Uiso calc R 1 . . H
H35 0.8811 0.3175 0.5682 0.029 Uiso calc R 1 . . H
H36 0.7322 0.4074 0.3588 0.025 Uiso calc R 1 . . H

loop_
_atom_site_aniso_label
_atom_site_aniso_U_11
_atom_site_aniso_U_22
_atom_site_aniso_U_33
_atom_site_aniso_U_12
_atom_site_aniso_U_13
_atom_site_aniso_U_23
O2 0.0234(5) 0.0184(5) 0.0238(5) -0.0009(4) 0.0068(4) -0.0022(3)
O4 0.0202(7) 0.0154(7) 0.0338(7) 0.000 0.0099(6) 0.000
N1 0.0178(7) 0.0135(7) 0.0200(7) 0.000 0.0093(6) 0.000
N3 0.0168(5) 0.0139(5) 0.0202(5) 0.0007(4) 0.0094(5) 0.0003(4)
C2 0.0191(6) 0.0165(6) 0.0200(6) -0.0001(4) 0.0120(5) -0.0002(4)
C4 0.0170(8) 0.0166(8) 0.0224(8) 0.000 0.0120(7) 0.000
C11 0.0182(8) 0.0143(8) 0.0178(8) 0.000 0.0067(7) 0.000
C12 0.0220(6) 0.0203(7) 0.0266(6) 0.0008(5) 0.0131(5) 0.0006(5)
C13 0.0238(7) 0.0206(7) 0.0328(7) -0.0034(5) 0.0129(6) 0.0031(5)
C14 0.0229(9) 0.0134(8) 0.0314(10) 0.000 0.0063(8) 0.000
C31 0.0166(6) 0.0124(6) 0.0199(6) -0.0020(4) 0.0082(5) 0.0002(4)
C32 0.0233(6) 0.0206(6) 0.0239(6) -0.0013(5) 0.0146(5) -0.0008(5)
C33 0.0293(7) 0.0247(7) 0.0197(6) -0.0015(5) 0.0115(6) 0.0013(5)
C34 0.0197(6) 0.0193(7) 0.0242(7) 0.0006(5) 0.0057(5) 0.0021(5)
C35 0.0196(6) 0.0206(7) 0.0307(7) 0.0009(5) 0.0140(6) -0.0006(5)
C36 0.0219(6) 0.0190(6) 0.0227(6) -0.0007(5) 0.0131(5) 0.0008(5)

loop_
_atom_type_symbol
_atom_type_description
_atom_type_scat_dispersion_real
_atom_type_scat_dispersion_imag
_atom_type_scat_source
C C 0.0033 0.0016 'International Tables Vol C Tables 4.2.6.8 and 6.1.1.4'
H H 0.0000 0.0000 'International Tables Vol C Tables 4.2.6.8 and 6.1.1.4'
N N 0.0061 0.0033 'International Tables Vol C Tables 4.2.6.8 and 6.1.1.4'
O O 0.0106 0.0060 'International Tables Vol C Tables 4.2.6.8 and 6.1.1.4'

loop_
_geom_angle_atom_site_label_1
_geom_angle_atom_site_label_2
_geom_angle_atom_site_label_3
_geom_angle_site_symmetry_1
_geom_angle_site_symmetry_3
_geom_angle
_geom_angle_publ_flag
C2 N1 C2 2_655 . 124.59(14) y
C2 N3 C4 . . 124.80(10) y
N1 C2 N3 . . 114.92(10) y
N3 C4 N3 . 2_655 114.86(14) y
C2 N1 C11 . . 117.70(7) no
C12 C11 C12 . 2_655 121.24(16) no
C12 C11 N1 . . 119.38(8) no
C11 C12 C13 . . 119.10(12) no
C11 C12 H12 . . 120.4 no
C13 C12 H12 . . 120.4 no
C14 C13 C12 . . 120.19(12) no
C14 C13 H13 . . 119.9 no
C12 C13 H13 . . 119.9 no
C13 C14 C13 2_655 . 120.18(17) no
C13 C14 H14 . . 119.9 no
O2 C2 N1 . . 122.83(12) no
O2 C2 N3 . . 122.24(11) no
C4 N3 C31 . . 116.84(10) no
C2 N3 C31 . . 118.32(9) no
C32 C31 C36 . . 121.08(11) no
C32 C31 N3 . . 119.34(10) no
C36 C31 N3 . . 119.56(10) no
C31 C32 C33 . . 119.69(12) no
C31 C32 H32 . . 120.2 no
C33 C32 H32 . . 120.2 no
C32 C33 C34 . . 119.72(12) no
C32 C33 H33 . . 120.1 no
C34 C33 H33 . . 120.1 no
C35 C34 C33 . . 120.20(12) no
C35 C34 H24 . . 119.9 no
C33 C34 H24 . . 119.9 no
C34 C35 C36 . . 120.53(12) no
C34 C35 H35 . . 119.7 no
C36 C35 H35 . . 119.7 no
C31 C36 C35 . . 118.77(11) no
C31 C36 H36 . . 120.6 no
C35 C36 H36 . . 120.6 no
O4 C4 N3 . . 122.57(7) no

loop_
_geom_bond_atom_site_label_1
_geom_bond_atom_site_label_2
_geom_bond_site_symmetry_2
_geom_bond_distance
_geom_bond_publ_flag
N1 C2 . 1.3940(13) y
C2 N3 . 1.3949(16) y
N3 C4 . 1.3914(13) y
N1 C11 . 1.455(2) y
N3 C31 . 1.4516(14) y
C2 O2 . 1.2035(14) y
C4 O4 . 1.204(2) y
C11 C12 . 1.3841(15) no
C12 C13 . 1.3860(18) no
C12 H12 . 0.95 no
C13 C14 . 1.3836(17) no
C13 H13 . 0.95 no
C14 H14 . 0.95 no
C31 C32 . 1.3815(18) no
C31 C36 . 1.3859(17) no
C32 C33 . 1.3850(18) no
C32 H32 . 0.95 no
C33 C34 . 1.3851(19) no
C33 H33 . 0.95 no
C34 C35 . 1.3818(19) no
C34 H24 . 0.95 no
C35 C36 . 1.3869(17) no
C35 H35 . 0.95 no
C36 H36 . 0.95 no

loop_
_geom_hbond_atom_site_label_D
_geom_hbond_atom_site_label_H
_geom_hbond_atom_site_label_A
_geom_hbond_site_symmetry_A
_geom_hbond_distance_DH
_geom_hbond_distance_HA
_geom_hbond_distance_DA
_geom_hbond_angle_DHA
_geom_hbond_publ_flag
C33 H33 Cg2 3_546 0.95 2.95 3.678(2) 134 y

loop_
_geom_torsion_atom_site_label_1
_geom_torsion_atom_site_label_2
_geom_torsion_atom_site_label_3
_geom_torsion_atom_site_label_4
_geom_torsion_site_symmetry_1
_geom_torsion_site_symmetry_4
_geom_torsion
_geom_torsion_publ_flag
C2 N1 C11 C12 2_655 . -110.44(8) no
C2 N1 C11 C12 . . 69.56(8) y
C12 C11 C12 C13 2_655 . 0.15(8) no
N1 C11 C12 C13 . . -179.85(8) no
C11 C12 C13 C14 . . -0.31(16) no
C2 N1 C2 O2 2_655 . -176.93(12) no
C11 N1 C2 O2 . . 3.07(12) no
C11 N1 C2 N3 . . -175.41(6) no
O2 C2 N3 C4 . . 171.57(9) no
N1 C2 N3 C4 . . -9.94(14) no
O2 C2 N3 C31 . . -5.94(16) no
N1 C2 N3 C31 . . 172.55(8) no
C4 N3 C31 C32 . . -100.07(12) y
C2 N3 C31 C32 . . 77.63(14) no
C4 N3 C31 C36 . . 78.41(12) no
C2 N3 C31 C36 . . -103.88(13) no
C36 C31 C32 C33 . . 0.59(19) no
N3 C31 C32 C33 . . 179.05(10) no
C31 C32 C33 C34 . . -0.83(19) no
C32 C33 C34 C35 . . 0.61(19) no
C33 C34 C35 C36 . . -0.2(2) no
C32 C31 C36 C35 . . -0.13(18) no
N3 C31 C36 C35 . . -178.59(10) no
C34 C35 C36 C31 . . -0.09(19) no
C2 N3 C4 O4 . . -174.67(7) no
C31 N3 C4 O4 . . 2.87(10) no
C31 N3 C4 N3 . 2_655 -177.13(10) no

loop_
_cod_related_entry_id
_cod_related_entry_database
_cod_related_entry_code
1 ChemSpider 14928
